data_4514346
loop_
_publ_author_name
'Kulkarni, Naveen V.'
'Brennessel, William W.'
'Jones, William D.'

_publ_section_title
;
 Catalytic Upgrading of Ethanol to n-Butanol via Manganese-Mediated
 Guerbet Reaction
;
_journal_issue 2
_journal_name_full 'ACS Catalysis'
_journal_page_first 997
_journal_paper_doi 10.1021/acscatal.7b03653
_journal_volume 8
_journal_year 2018
_chemical_absolute_configuration ad
_chemical_formula_moiety 'C46 H69 Mn N O2 P2, Br, 1.5(C H2 Cl2)'
_chemical_formula_sum 'C47.5 H72 Br Cl3 Mn N O2 P2'
_chemical_formula_weight 992.20
_chemical_name_common jonnk11
_space_group_crystal_system monoclinic
_space_group_IT_number 4
_space_group_name_Hall 'P 2yb'
_space_group_name_H-M_alt 'P 1 21 1'
_symmetry_space_group_name_Hall 'P 2yb'
_symmetry_space_group_name_H-M 'P 1 21 1'
_atom_sites_solution_hydrogens mixed
_atom_sites_solution_primary dual
_atom_sites_solution_secondary difmap
_audit_creation_method SHELXL-2016/6
_cell_angle_alpha 90
_cell_angle_beta 113.805(4)
_cell_angle_gamma 90
_cell_formula_units_Z 4
_cell_length_a 16.074(3)
_cell_length_b 19.166(4)
_cell_length_c 16.170(3)
_cell_measurement_reflns_used 3995
_cell_measurement_temperature 100.0(5)
_cell_measurement_theta_max 26.78
_cell_measurement_theta_min 2.53
_cell_volume 4557.8(15)
_computing_cell_refinement 'SAINT (Bruker, 2013)'
_computing_data_collection 'APEX3 (Bruker, 2016)'
_computing_data_reduction 'SAINT (Bruker, 2013)'
_computing_molecular_graphics 'SHELXTL (Sheldrick, 2008)'
_computing_publication_material 'SHELXTL (Sheldrick, 2008)'
_computing_structure_refinement 'SHELXL-2016/6 (Sheldrick, 2015b)'
_computing_structure_solution 'SHELXT-2014/5 (Sheldrick, 2015a)'
_diffrn_ambient_temperature 100.0(5)
_diffrn_measured_fraction_theta_full 0.999
_diffrn_measured_fraction_theta_max 0.998
_diffrn_measurement_device_type 'Bruker SMART APEX II CCD platform'
_diffrn_measurement_method '\w scans'
_diffrn_radiation_type MoK\a
_diffrn_radiation_wavelength 0.71073
_diffrn_reflns_av_R_equivalents 0.0964
_diffrn_reflns_av_unetI/netI 0.0851
_diffrn_reflns_Laue_measured_fraction_full 0.999
_diffrn_reflns_Laue_measured_fraction_max 0.998
_diffrn_reflns_limit_h_max 22
_diffrn_reflns_limit_h_min -22
_diffrn_reflns_limit_k_max 26
_diffrn_reflns_limit_k_min -26
_diffrn_reflns_limit_l_max 22
_diffrn_reflns_limit_l_min -22
_diffrn_reflns_number 108362
_diffrn_reflns_point_group_measured_fraction_full 0.999
_diffrn_reflns_point_group_measured_fraction_max 0.998
_diffrn_reflns_theta_full 29.575
_diffrn_reflns_theta_max 29.633
_diffrn_reflns_theta_min 1.739
_diffrn_source 'fine-focus sealed tube'
_exptl_absorpt_coefficient_mu 1.452
_exptl_absorpt_correction_T_max 0.7459
_exptl_absorpt_correction_T_min 0.6653
_exptl_absorpt_correction_type multi-scan
_exptl_absorpt_process_details 'SADABS 2016/2 (Krause et al., 2015)'
_exptl_crystal_colour blue-black
_exptl_crystal_density_diffrn 1.446
_exptl_crystal_description needle
_exptl_crystal_F_000 2084
_exptl_crystal_size_max 0.26
_exptl_crystal_size_mid 0.12
_exptl_crystal_size_min 0.08
_refine_diff_density_max 0.875
_refine_diff_density_min -0.809
_refine_diff_density_rms 0.089
_refine_ls_abs_structure_details
; 
 Refined as an inversion twin. 
;
_refine_ls_abs_structure_Flack 0.445(6)
_refine_ls_extinction_method none
_refine_ls_goodness_of_fit_ref 1.014
_refine_ls_hydrogen_treatment mixed
_refine_ls_matrix_type full
_refine_ls_number_parameters 1045
_refine_ls_number_reflns 25645
_refine_ls_number_restraints 1
_refine_ls_restrained_S_all 1.014
_refine_ls_R_factor_all 0.0735
_refine_ls_R_factor_gt 0.0465
_refine_ls_shift/su_max 0.001
_refine_ls_shift/su_mean 0.000
_refine_ls_structure_factor_coef Fsqd
_refine_ls_weighting_details 'w=1/[\s^2^(Fo^2^)+(0.0339P)^2^] where P=(Fo^2^+2Fc^2^)/3'
_refine_ls_weighting_scheme calc
_refine_ls_wR_factor_gt 0.0832
_refine_ls_wR_factor_ref 0.0931
_reflns_Friedel_coverage 0.946
_reflns_Friedel_fraction_full 1.000
_reflns_Friedel_fraction_max 0.998
_reflns_number_gt 19615
_reflns_number_total 25645
_reflns_threshold_expression 'I > 2\s(I)'
_cod_data_source_file cs7b03653_si_002.cif
_cod_data_source_block 7
_cod_depositor_comments 'Adding full bibliography for 4514345--4514346.cif.'
_cod_original_cell_volume 4558.0(14)
_cod_database_code 4514346
_shelx_shelxl_version_number 2016/6
_shelx_space_group_comment
; 
The symmetry employed for this shelxl refinement is uniquely defined 
by the following loop, which should always be used as a source of 
symmetry information in preference to the above space-group names. 
They are only intended as comments. 
;
_shelx_estimated_absorpt_t_min 0.704
_shelx_estimated_absorpt_t_max 0.893

loop_
_space_group_symop_operation_xyz
'x, y, z'
'-x, y+1/2, -z'

loop_
_atom_site_label
_atom_site_type_symbol
_atom_site_fract_x
_atom_site_fract_y
_atom_site_fract_z
_atom_site_U_iso_or_equiv
_atom_site_adp_type
_atom_site_occupancy
_atom_site_site_symmetry_order
_atom_site_calc_flag
_atom_site_refinement_flags_posn
_atom_site_refinement_flags_adp
Br1 Br 0.20794(4) 0.90382(3) -0.10375(4) 0.02205(12) Uani 1 1 d . .
Mn1 Mn 0.17234(5) 0.72402(4) 0.08373(5) 0.01155(15) Uani 1 1 d . .
P1 P 0.29738(9) 0.67709(6) 0.06541(9) 0.0128(3) Uani 1 1 d . .
P2 P 0.04950(8) 0.79350(6) 0.07271(8) 0.0120(3) Uani 1 1 d . .
O1 O 0.2315(3) 0.6914(2) 0.2771(2) 0.0266(9) Uani 1 1 d . .
C2 C 0.1127(3) 0.6457(3) 0.0630(3) 0.0161(11) Uani 1 1 d . .
O2 O 0.0741(2) 0.59240(18) 0.0519(2) 0.0202(8) Uani 1 1 d . .
N1 N 0.1382(3) 0.7575(2) -0.0479(3) 0.0133(8) Uani 1 1 d . .
H1 H 0.164(4) 0.798(3) -0.046(4) 0.040(19) Uiso 1 1 d . .
C1 C 0.2095(3) 0.7054(3) 0.2015(4) 0.0176(11) Uani 1 1 d . .
C3 C 0.1714(3) 0.7122(3) -0.1025(3) 0.0140(10) Uani 1 1 d . .
H3A H 0.157610 0.733680 -0.162265 0.017 Uiso 1 1 calc R U
H3B H 0.141138 0.666058 -0.112115 0.017 Uiso 1 1 calc R U
C4 C 0.2739(3) 0.7037(3) -0.0510(3) 0.0137(10) Uani 1 1 d . .
H4A H 0.304938 0.748319 -0.050774 0.016 Uiso 1 1 calc R U
H4B H 0.296890 0.667860 -0.080617 0.016 Uiso 1 1 calc R U
C5 C 0.0400(3) 0.7744(3) -0.0994(3) 0.0157(10) Uani 1 1 d . .
H5A H 0.002874 0.731495 -0.109758 0.019 Uiso 1 1 calc R U
H5B H 0.030313 0.794880 -0.158755 0.019 Uiso 1 1 calc R U
C6 C 0.0124(3) 0.8262(3) -0.0440(3) 0.0156(10) Uani 1 1 d . .
H6A H -0.054386 0.832350 -0.071146 0.019 Uiso 1 1 calc R U
H6B H 0.040923 0.872057 -0.043680 0.019 Uiso 1 1 calc R U
C7 C 0.3147(3) 0.5798(3) 0.0688(3) 0.0130(9) Uani 1 1 d . .
C8 C 0.4067(3) 0.5599(2) 0.0660(3) 0.0151(10) Uani 1 1 d . .
H8A H 0.409333 0.577950 0.009749 0.018 Uiso 1 1 calc R U
H8B H 0.457062 0.581281 0.118003 0.018 Uiso 1 1 calc R U
C9 C 0.3094(3) 0.5504(3) 0.1552(3) 0.0147(10) Uani 1 1 d . .
H9A H 0.357799 0.571595 0.209070 0.018 Uiso 1 1 calc R U
H9B H 0.249927 0.562404 0.156208 0.018 Uiso 1 1 calc R U
C10 C 0.2396(3) 0.5461(3) -0.0154(3) 0.0162(11) Uani 1 1 d . .
H10A H 0.178998 0.558668 -0.017657 0.019 Uiso 1 1 calc R U
H10B H 0.244054 0.563943 -0.070894 0.019 Uiso 1 1 calc R U
C11 C 0.4173(3) 0.4800(3) 0.0698(3) 0.0166(10) Uani 1 1 d . .
H11 H 0.477807 0.467628 0.069812 0.020 Uiso 1 1 calc R U
C12 C 0.3211(3) 0.4712(3) 0.1582(3) 0.0165(10) Uani 1 1 d . .
H12 H 0.318457 0.452428 0.214761 0.020 Uiso 1 1 calc R U
C13 C 0.2505(3) 0.4663(3) -0.0111(3) 0.0167(10) Uani 1 1 d . .
H13 H 0.200467 0.445085 -0.064658 0.020 Uiso 1 1 calc R U
C14 C 0.4127(3) 0.4532(3) 0.1564(3) 0.0173(11) Uani 1 1 d . .
H14A H 0.462133 0.474594 0.209197 0.021 Uiso 1 1 calc R U
H14B H 0.421463 0.402024 0.160305 0.021 Uiso 1 1 calc R U
C15 C 0.2452(3) 0.4384(3) 0.0759(3) 0.0181(11) Uani 1 1 d . .
H15A H 0.185368 0.450084 0.076234 0.022 Uiso 1 1 calc R U
H15B H 0.251824 0.387015 0.078388 0.022 Uiso 1 1 calc R U
C16 C 0.3421(3) 0.4468(3) -0.0126(3) 0.0170(11) Uani 1 1 d . .
H16A H 0.345514 0.464082 -0.068878 0.020 Uiso 1 1 calc R U
H16B H 0.349329 0.395409 -0.010539 0.020 Uiso 1 1 calc R U
C17 C 0.4059(3) 0.7242(3) 0.1357(3) 0.0145(10) Uani 1 1 d . .
C18 C 0.4516(3) 0.6938(3) 0.2318(3) 0.0155(10) Uani 1 1 d . .
H18A H 0.407264 0.692949 0.260120 0.019 Uiso 1 1 calc R U
H18B H 0.471108 0.645272 0.228639 0.019 Uiso 1 1 calc R U
C19 C 0.3757(3) 0.8001(3) 0.1445(4) 0.0193(11) Uani 1 1 d . .
H19A H 0.346089 0.821309 0.083676 0.023 Uiso 1 1 calc R U
H19B H 0.330916 0.799205 0.172181 0.023 Uiso 1 1 calc R U
C20 C 0.4758(3) 0.7282(3) 0.0921(3) 0.0161(10) Uani 1 1 d . .
H20A H 0.496706 0.680627 0.085997 0.019 Uiso 1 1 calc R U
H20B H 0.446788 0.748922 0.031013 0.019 Uiso 1 1 calc R U
C21 C 0.5341(3) 0.7378(3) 0.2896(3) 0.0195(11) Uani 1 1 d . .
H21 H 0.563501 0.716734 0.351249 0.023 Uiso 1 1 calc R U
C22 C 0.4579(4) 0.8445(3) 0.2029(4) 0.0223(12) Uani 1 1 d . .
H22 H 0.437069 0.892854 0.207796 0.027 Uiso 1 1 calc R U
C23 C 0.5579(3) 0.7731(3) 0.1514(4) 0.0206(11) Uani 1 1 d . .
H23 H 0.602990 0.774700 0.123297 0.025 Uiso 1 1 calc R U
C24 C 0.5025(4) 0.8123(3) 0.2976(4) 0.0253(13) Uani 1 1 d . .
H24A H 0.458405 0.811112 0.326122 0.030 Uiso 1 1 calc R U
H24B H 0.555235 0.840975 0.335974 0.030 Uiso 1 1 calc R U
C25 C 0.5262(4) 0.8472(3) 0.1583(4) 0.0251(13) Uani 1 1 d . .
H25A H 0.497040 0.868095 0.097295 0.030 Uiso 1 1 calc R U
H25B H 0.578983 0.876524 0.194962 0.030 Uiso 1 1 calc R U
C26 C 0.6028(3) 0.7401(3) 0.2461(4) 0.0195(11) Uani 1 1 d . .
H26A H 0.623486 0.692211 0.241087 0.023 Uiso 1 1 calc R U
H26B H 0.656544 0.767912 0.284168 0.023 Uiso 1 1 calc R U
C27 C -0.0529(3) 0.7500(2) 0.0783(3) 0.0134(10) Uani 1 1 d . .
C28 C -0.0238(3) 0.7011(2) 0.1617(3) 0.0152(10) Uani 1 1 d . .
H28A H 0.022047 0.667390 0.159700 0.018 Uiso 1 1 calc R U
H28B H 0.004441 0.729068 0.217632 0.018 Uiso 1 1 calc R U
C29 C -0.1003(3) 0.7061(2) -0.0094(3) 0.0140(10) Uani 1 1 d . .
H29A H -0.121527 0.737281 -0.062704 0.017 Uiso 1 1 calc R U
H29B H -0.056347 0.672575 -0.015637 0.017 Uiso 1 1 calc R U
C30 C -0.1247(3) 0.8015(2) 0.0837(3) 0.0152(10) Uani 1 1 d . .
H30A H -0.097064 0.830266 0.138982 0.018 Uiso 1 1 calc R U
H30B H -0.144773 0.833173 0.030820 0.018 Uiso 1 1 calc R U
C31 C -0.1062(3) 0.6615(3) 0.1629(4) 0.0169(10) Uani 1 1 d . .
H31 H -0.086146 0.629996 0.216821 0.020 Uiso 1 1 calc R U
C32 C -0.1814(3) 0.6664(3) -0.0054(3) 0.0170(10) Uani 1 1 d . .
H32 H -0.210238 0.637878 -0.061650 0.020 Uiso 1 1 calc R U
C33 C -0.2073(3) 0.7622(3) 0.0853(3) 0.0178(10) Uani 1 1 d . .
H33 H -0.252556 0.796507 0.088864 0.021 Uiso 1 1 calc R U
C34 C -0.1492(3) 0.6178(3) 0.0764(3) 0.0173(10) Uani 1 1 d . .
H34A H -0.103915 0.584359 0.072496 0.021 Uiso 1 1 calc R U
H34B H -0.201300 0.590887 0.077511 0.021 Uiso 1 1 calc R U
C35 C -0.2512(3) 0.7186(3) -0.0004(3) 0.0186(10) Uani 1 1 d . .
H35A H -0.272098 0.749433 -0.054130 0.022 Uiso 1 1 calc R U
H35B H -0.304596 0.693411 0.000413 0.022 Uiso 1 1 calc R U
C36 C -0.1763(3) 0.7142(3) 0.1683(3) 0.0185(11) Uani 1 1 d . .
H36A H -0.229331 0.688997 0.170105 0.022 Uiso 1 1 calc R U
H36B H -0.148687 0.742330 0.224139 0.022 Uiso 1 1 calc R U
C37 C 0.0804(3) 0.8763(2) 0.1418(3) 0.0135(10) Uani 1 1 d . .
C38 C 0.0871(3) 0.8649(2) 0.2385(3) 0.0151(10) Uani 1 1 d . .
H38A H 0.130135 0.826432 0.267517 0.018 Uiso 1 1 calc R U
H38B H 0.026771 0.851546 0.236379 0.018 Uiso 1 1 calc R U
C39 C 0.1759(3) 0.8963(3) 0.1487(3) 0.0172(10) Uani 1 1 d . .
H39A H 0.173923 0.903690 0.087368 0.021 Uiso 1 1 calc R U
H39B H 0.218929 0.857754 0.177460 0.021 Uiso 1 1 calc R U
C40 C 0.0149(3) 0.9379(2) 0.0977(3) 0.0160(10) Uani 1 1 d . .
H40A H 0.011133 0.945888 0.035837 0.019 Uiso 1 1 calc R U
H40B H -0.046754 0.926240 0.093324 0.019 Uiso 1 1 calc R U
C41 C 0.1200(4) 0.9322(3) 0.2945(3) 0.0182(11) Uani 1 1 d . .
H41 H 0.123253 0.924269 0.356868 0.022 Uiso 1 1 calc R U
C42 C 0.2090(3) 0.9634(3) 0.2051(3) 0.0203(11) Uani 1 1 d . .
H42 H 0.270834 0.975735 0.208602 0.024 Uiso 1 1 calc R U
C43 C 0.0486(3) 1.0040(2) 0.1539(3) 0.0183(11) Uani 1 1 d . .
H43 H 0.005550 1.043138 0.124843 0.022 Uiso 1 1 calc R U
C44 C 0.2142(3) 0.9515(3) 0.3001(3) 0.0194(11) Uani 1 1 d . .
H44A H 0.235941 0.994421 0.336560 0.023 Uiso 1 1 calc R U
H44B H 0.257709 0.913443 0.329692 0.023 Uiso 1 1 calc R U
C45 C 0.1431(4) 1.0228(3) 0.1588(4) 0.0214(12) Uani 1 1 d . .
H45A H 0.140263 1.030097 0.097078 0.026 Uiso 1 1 calc R U
H45B H 0.164499 1.066553 0.193377 0.026 Uiso 1 1 calc R U
C46 C 0.0532(4) 0.9915(3) 0.2497(3) 0.0201(11) Uani 1 1 d . .
H46A H 0.073485 1.034611 0.286027 0.024 Uiso 1 1 calc R U
H46B H -0.007846 0.979141 0.246349 0.024 Uiso 1 1 calc R U
Br2 Br 0.64905(4) 0.08113(3) 0.19524(3) 0.02174(12) Uani 1 1 d . .
Mn2 Mn 0.59867(5) 0.26074(4) 0.37083(5) 0.01044(15) Uani 1 1 d . .
P3 P 0.47685(8) 0.18901(6) 0.35062(8) 0.0118(2) Uani 1 1 d . .
P4 P 0.72699(8) 0.31238(6) 0.36022(8) 0.0112(2) Uani 1 1 d . .
C47 C 0.6304(3) 0.2808(2) 0.4881(3) 0.0152(10) Uani 1 1 d . .
O3 O 0.6483(3) 0.2973(2) 0.5617(2) 0.0231(8) Uani 1 1 d . .
C48 C 0.5322(3) 0.3355(3) 0.3493(3) 0.0134(10) Uani 1 1 d . .
O4 O 0.4862(2) 0.38431(17) 0.3385(2) 0.0169(8) Uani 1 1 d . .
N2 N 0.5699(3) 0.2313(2) 0.2377(3) 0.0127(8) Uani 1 1 d . .
H2 H 0.602(4) 0.197(3) 0.243(4) 0.022(16) Uiso 1 1 d . .
C49 C 0.4728(3) 0.2160(3) 0.1830(3) 0.0141(10) Uani 1 1 d . .
H49A H 0.464814 0.198461 0.122729 0.017 Uiso 1 1 calc R U
H49B H 0.436260 0.259095 0.174653 0.017 Uiso 1 1 calc R U
C50 C 0.4413(3) 0.1616(2) 0.2319(3) 0.0129(10) Uani 1 1 d . .
H50A H 0.468614 0.115766 0.229228 0.015 Uiso 1 1 calc R U
H50B H 0.374351 0.156919 0.202723 0.015 Uiso 1 1 calc R U
C51 C 0.6064(3) 0.2790(3) 0.1887(3) 0.0144(10) Uani 1 1 d . .
H51A H 0.575068 0.324649 0.179565 0.017 Uiso 1 1 calc R U
H51B H 0.595612 0.259298 0.128673 0.017 Uiso 1 1 calc R U
C52 C 0.7080(3) 0.2888(3) 0.2434(3) 0.0133(10) Uani 1 1 d . .
H52A H 0.731291 0.326261 0.216280 0.016 Uiso 1 1 calc R U
H52B H 0.740766 0.245150 0.243282 0.016 Uiso 1 1 calc R U
C53 C 0.3703(3) 0.2173(2) 0.3614(3) 0.0134(10) Uani 1 1 d . .
C54 C 0.3947(3) 0.2604(3) 0.4486(3) 0.0156(10) Uani 1 1 d . .
H54A H 0.430761 0.301770 0.446786 0.019 Uiso 1 1 calc R U
H54B H 0.432012 0.231761 0.501639 0.019 Uiso 1 1 calc R U
C55 C 0.3128(3) 0.2632(3) 0.2798(3) 0.0157(10) Uani 1 1 d . .
H55A H 0.296422 0.236126 0.223285 0.019 Uiso 1 1 calc R U
H55B H 0.348784 0.304216 0.276688 0.019 Uiso 1 1 calc R U
C56 C 0.3120(3) 0.1544(2) 0.3640(3) 0.0140(10) Uani 1 1 d . .
H56A H 0.295853 0.126760 0.307932 0.017 Uiso 1 1 calc R U
H56B H 0.347592 0.124144 0.415845 0.017 Uiso 1 1 calc R U
C57 C 0.3064(3) 0.2839(3) 0.4574(3) 0.0171(10) Uani 1 1 d . .
H57 H 0.322525 0.311298 0.514460 0.021 Uiso 1 1 calc R U
C58 C 0.2253(3) 0.2878(3) 0.2890(3) 0.0173(10) Uani 1 1 d . .
H58 H 0.188816 0.317647 0.236070 0.021 Uiso 1 1 calc R U
C59 C 0.2249(3) 0.1784(3) 0.3728(3) 0.0174(10) Uani 1 1 d . .
H59 H 0.188406 0.136743 0.374959 0.021 Uiso 1 1 calc R U
C60 C 0.2507(3) 0.3299(3) 0.3763(3) 0.0181(11) Uani 1 1 d . .
H60A H 0.194903 0.346187 0.382094 0.022 Uiso 1 1 calc R U
H60B H 0.286818 0.371298 0.374595 0.022 Uiso 1 1 calc R U
C61 C 0.1692(3) 0.2237(3) 0.2917(3) 0.0202(11) Uani 1 1 d . .
H61A H 0.112425 0.238771 0.296417 0.024 Uiso 1 1 calc R U
H61B H 0.152721 0.196443 0.235228 0.024 Uiso 1 1 calc R U
C62 C 0.2513(3) 0.2203(3) 0.4602(3) 0.0179(10) Uani 1 1 d . .
H62A H 0.195785 0.235235 0.467637 0.021 Uiso 1 1 calc R U
H62B H 0.287625 0.190653 0.512532 0.021 Uiso 1 1 calc R U
C63 C 0.5275(3) 0.1081(2) 0.4169(3) 0.0145(10) Uani 1 1 d . .
C64 C 0.5444(3) 0.1154(3) 0.5173(3) 0.0171(11) Uani 1 1 d . .
H64A H 0.485626 0.116051 0.523478 0.021 Uiso 1 1 calc R U
H64B H 0.576366 0.159822 0.541487 0.021 Uiso 1 1 calc R U
C65 C 0.6205(3) 0.1068(2) 0.4099(3) 0.0154(10) Uani 1 1 d . .
H65A H 0.610887 0.101406 0.345747 0.018 Uiso 1 1 calc R U
H65B H 0.652278 0.151656 0.432018 0.018 Uiso 1 1 calc R U
C66 C 0.4785(3) 0.0389(2) 0.3794(4) 0.0200(11) Uani 1 1 d . .
H66A H 0.418851 0.038112 0.383741 0.024 Uiso 1 1 calc R U
H66B H 0.467975 0.033987 0.314961 0.024 Uiso 1 1 calc R U
C67 C 0.6027(4) 0.0534(3) 0.5713(4) 0.0250(13) Uani 1 1 d . .
H67 H 0.612613 0.057801 0.636213 0.030 Uiso 1 1 calc R U
C68 C 0.6795(3) 0.0469(3) 0.4653(3) 0.0192(11) Uani 1 1 d . .
H68 H 0.739473 0.047488 0.460242 0.023 Uiso 1 1 calc R U
C69 C 0.5378(4) -0.0217(3) 0.4343(4) 0.0239(12) Uani 1 1 d . .
H69 H 0.505905 -0.066803 0.410159 0.029 Uiso 1 1 calc R U
C70 C 0.6945(4) 0.0548(3) 0.5639(4) 0.0265(13) Uani 1 1 d . .
H70A H 0.725821 0.099515 0.587945 0.032 Uiso 1 1 calc R U
H70B H 0.733313 0.016348 0.599986 0.032 Uiso 1 1 calc R U
C71 C 0.6299(4) -0.0215(3) 0.4261(4) 0.0223(11) Uani 1 1 d . .
H71A H 0.667085 -0.061652 0.459549 0.027 Uiso 1 1 calc R U
H71B H 0.620186 -0.025802 0.361824 0.027 Uiso 1 1 calc R U
C72 C 0.5519(4) -0.0142(3) 0.5330(4) 0.0274(13) Uani 1 1 d . .
H72A H 0.492349 -0.013741 0.537493 0.033 Uiso 1 1 calc R U
H72B H 0.587356 -0.054371 0.568229 0.033 Uiso 1 1 calc R U
C73 C 0.7360(3) 0.4107(3) 0.3655(3) 0.0139(10) Uani 1 1 d . .
C74 C 0.7190(3) 0.4367(2) 0.4476(3) 0.0123(10) Uani 1 1 d . .
H74A H 0.659795 0.418787 0.443763 0.015 Uiso 1 1 calc R U
H74B H 0.767155 0.418552 0.503890 0.015 Uiso 1 1 calc R U
C75 C 0.6603(3) 0.4409(2) 0.2779(3) 0.0131(10) Uani 1 1 d . .
H75A H 0.670859 0.425453 0.224490 0.016 Uiso 1 1 calc R U
H75B H 0.600257 0.423045 0.271641 0.016 Uiso 1 1 calc R U
C76 C 0.8273(3) 0.4401(2) 0.3706(3) 0.0135(10) Uani 1 1 d . .
H76A H 0.837361 0.425071 0.316813 0.016 Uiso 1 1 calc R U
H76B H 0.877629 0.421565 0.425019 0.016 Uiso 1 1 calc R U
C77 C 0.7188(3) 0.5168(2) 0.4503(3) 0.0150(10) Uani 1 1 d . .
H77 H 0.708105 0.532576 0.504104 0.018 Uiso 1 1 calc R U
C78 C 0.6604(3) 0.5212(3) 0.2816(3) 0.0163(11) Uani 1 1 d . .
H78 H 0.611016 0.539700 0.225384 0.020 Uiso 1 1 calc R U
C79 C 0.8267(3) 0.5205(3) 0.3749(3) 0.0175(11) Uani 1 1 d . .
H79 H 0.886651 0.538759 0.379481 0.021 Uiso 1 1 calc R U
C80 C 0.6429(3) 0.5446(2) 0.3645(3) 0.0166(11) Uani 1 1 d . .
H80A H 0.641247 0.596194 0.366713 0.020 Uiso 1 1 calc R U
H80B H 0.583499 0.526490 0.359751 0.020 Uiso 1 1 calc R U
C81 C 0.7511(3) 0.5490(3) 0.2886(4) 0.0196(11) Uani 1 1 d . .
H81A H 0.750923 0.600643 0.290388 0.023 Uiso 1 1 calc R U
H81B H 0.762021 0.534329 0.235104 0.023 Uiso 1 1 calc R U
C82 C 0.8107(3) 0.5443(3) 0.4573(3) 0.0197(11) Uani 1 1 d . .
H82A H 0.811271 0.595926 0.460262 0.024 Uiso 1 1 calc R U
H82B H 0.859762 0.526422 0.513095 0.024 Uiso 1 1 calc R U
C83 C 0.8405(3) 0.2711(2) 0.4280(3) 0.0135(10) Uani 1 1 d . .
C84 C 0.8837(3) 0.2990(3) 0.5261(3) 0.0150(10) Uani 1 1 d . .
H84A H 0.896696 0.349488 0.525429 0.018 Uiso 1 1 calc R U
H84B H 0.840601 0.292971 0.555282 0.018 Uiso 1 1 calc R U
C85 C 0.8215(3) 0.1925(3) 0.4347(4) 0.0183(11) Uani 1 1 d . .
H85A H 0.779587 0.186950 0.465429 0.022 Uiso 1 1 calc R U
H85B H 0.791587 0.172626 0.373221 0.022 Uiso 1 1 calc R U
C86 C 0.9094(3) 0.2787(3) 0.3839(3) 0.0167(11) Uani 1 1 d . .
H86A H 0.882324 0.260223 0.321428 0.020 Uiso 1 1 calc R U
H86B H 0.923556 0.328657 0.380916 0.020 Uiso 1 1 calc R U
C87 C 0.9725(3) 0.2596(3) 0.5805(3) 0.0210(11) Uani 1 1 d . .
H87 H 1.000070 0.278587 0.643383 0.025 Uiso 1 1 calc R U
C88 C 0.9103(4) 0.1528(3) 0.4877(4) 0.0210(12) Uani 1 1 d . .
H88 H 0.896650 0.102114 0.490150 0.025 Uiso 1 1 calc R U
C89 C 0.9969(3) 0.2388(3) 0.4388(4) 0.0212(12) Uani 1 1 d . .
H89 H 1.040618 0.244395 0.409487 0.025 Uiso 1 1 calc R U
C90 C 0.9527(4) 0.1824(3) 0.5841(4) 0.0224(12) Uani 1 1 d . .
H90A H 0.910247 0.175845 0.613982 0.027 Uiso 1 1 calc R U
H90B H 1.009731 0.157180 0.619764 0.027 Uiso 1 1 calc R U
C91 C 0.9762(4) 0.1616(3) 0.4424(4) 0.0255(13) Uani 1 1 d . .
H91A H 0.949072 0.142254 0.380421 0.031 Uiso 1 1 calc R U
H91B H 1.033148 0.135885 0.476923 0.031 Uiso 1 1 calc R U
C92 C 1.0395(3) 0.2693(3) 0.5354(3) 0.0220(12) Uani 1 1 d . .
H92A H 1.097391 0.245065 0.571030 0.026 Uiso 1 1 calc R U
H92B H 1.052686 0.319519 0.532804 0.026 Uiso 1 1 calc R U
Cl1 Cl 0.35111(10) 0.01563(7) 0.09807(9) 0.0269(3) Uani 1 1 d . .
C93 C 0.4113(4) 0.0076(3) 0.0276(4) 0.0234(12) Uani 1 1 d . .
H93A H 0.477135 0.003396 0.065534 0.028 Uiso 1 1 calc R U
H93B H 0.391432 -0.035312 -0.009294 0.028 Uiso 1 1 calc R U
Cl2 Cl 0.39209(9) 0.08022(8) -0.04418(9) 0.0269(3) Uani 1 1 d . .
Cl3 Cl 0.93176(12) 0.97117(8) 0.40461(11) 0.0417(4) Uani 1 1 d . .
C94 C 0.8182(5) 0.9535(4) 0.3364(5) 0.059(2) Uani 1 1 d . .
H94A H 0.789485 0.996215 0.302354 0.071 Uiso 1 1 calc R U
H94B H 0.786081 0.941222 0.375334 0.071 Uiso 1 1 calc R U
Cl4 Cl 0.80474(12) 0.88551(9) 0.25982(12) 0.0477(5) Uani 1 1 d . .
Cl5 Cl 0.09982(14) 0.46459(11) 0.21141(12) 0.0534(5) Uani 1 1 d . .
C95 C 0.0187(5) 0.4836(5) 0.2529(5) 0.061(2) Uani 1 1 d . .
H95A H -0.036793 0.456209 0.218716 0.073 Uiso 1 1 calc R U
H95B H 0.002647 0.533646 0.242320 0.073 Uiso 1 1 calc R U
Cl6 Cl 0.05379(11) 0.46584(11) 0.36855(12) 0.0513(5) Uani 1 1 d . .

loop_
_atom_site_aniso_label
_atom_site_aniso_U_11
_atom_site_aniso_U_22
_atom_site_aniso_U_33
_atom_site_aniso_U_23
_atom_site_aniso_U_13
_atom_site_aniso_U_12
Br1 0.0298(3) 0.0186(3) 0.0215(3) -0.0020(2) 0.0141(2) -0.0052(2)
Mn1 0.0120(3) 0.0131(4) 0.0097(4) 0.0007(3) 0.0045(3) 0.0004(3)
P1 0.0124(6) 0.0144(6) 0.0117(6) 0.0013(5) 0.0051(5) 0.0009(5)
P2 0.0128(6) 0.0135(6) 0.0097(6) 0.0003(5) 0.0044(5) -0.0002(5)
O1 0.031(2) 0.035(2) 0.0123(19) 0.0048(17) 0.0073(17) 0.0032(18)
C2 0.016(3) 0.019(3) 0.016(3) 0.002(2) 0.009(2) 0.004(2)
O2 0.0177(18) 0.0162(19) 0.028(2) -0.0014(16) 0.0100(16) 0.0004(15)
N1 0.014(2) 0.014(2) 0.011(2) -0.0029(17) 0.0039(17) -0.0020(18)
C1 0.015(2) 0.015(3) 0.022(3) -0.001(2) 0.007(2) 0.002(2)
C3 0.013(2) 0.017(2) 0.011(2) 0.0001(19) 0.004(2) 0.0013(19)
C4 0.012(2) 0.018(2) 0.011(2) 0.0030(19) 0.005(2) -0.0006(19)
C5 0.014(2) 0.021(3) 0.009(2) 0.0037(19) 0.002(2) 0.002(2)
C6 0.017(2) 0.016(2) 0.013(2) 0.000(2) 0.006(2) 0.004(2)
C7 0.011(2) 0.016(2) 0.013(2) 0.000(2) 0.0050(19) 0.001(2)
C8 0.018(3) 0.015(2) 0.013(2) -0.0012(19) 0.007(2) -0.0024(19)
C9 0.013(2) 0.019(2) 0.012(2) 0.001(2) 0.005(2) -0.003(2)
C10 0.014(2) 0.020(3) 0.014(3) 0.002(2) 0.006(2) 0.001(2)
C11 0.011(2) 0.020(3) 0.021(3) 0.000(2) 0.010(2) 0.001(2)
C12 0.018(3) 0.017(2) 0.013(2) 0.002(2) 0.005(2) -0.001(2)
C13 0.018(3) 0.016(2) 0.015(3) -0.004(2) 0.006(2) -0.005(2)
C14 0.019(3) 0.011(2) 0.021(3) 0.003(2) 0.007(2) 0.003(2)
C15 0.018(3) 0.013(2) 0.024(3) 0.001(2) 0.008(2) 0.000(2)
C16 0.021(3) 0.014(2) 0.016(3) -0.001(2) 0.007(2) -0.002(2)
C17 0.012(2) 0.013(2) 0.018(3) 0.001(2) 0.006(2) 0.003(2)
C18 0.016(2) 0.016(2) 0.016(3) -0.002(2) 0.008(2) 0.001(2)
C19 0.019(3) 0.017(3) 0.021(3) 0.001(2) 0.008(2) 0.006(2)
C20 0.018(2) 0.017(2) 0.016(2) 0.001(2) 0.010(2) -0.001(2)
C21 0.019(3) 0.022(3) 0.014(3) -0.003(2) 0.003(2) -0.002(2)
C22 0.024(3) 0.014(2) 0.028(3) -0.002(2) 0.008(2) 0.001(2)
C23 0.015(2) 0.023(3) 0.024(3) 0.002(2) 0.008(2) -0.002(2)
C24 0.025(3) 0.022(3) 0.026(3) -0.010(2) 0.007(2) -0.001(2)
C25 0.024(3) 0.015(3) 0.033(3) 0.001(2) 0.008(3) -0.004(2)
C26 0.012(2) 0.015(2) 0.027(3) 0.001(2) 0.003(2) 0.0021(19)
C27 0.014(2) 0.014(2) 0.012(2) 0.0009(19) 0.005(2) 0.0032(19)
C28 0.016(2) 0.017(2) 0.014(2) 0.0009(19) 0.007(2) -0.0013(19)
C29 0.015(2) 0.015(2) 0.010(2) -0.0029(19) 0.004(2) -0.0021(19)
C30 0.015(2) 0.014(2) 0.016(2) -0.0009(19) 0.005(2) -0.0029(19)
C31 0.017(3) 0.014(2) 0.022(3) 0.000(2) 0.010(2) -0.004(2)
C32 0.016(2) 0.018(2) 0.016(3) -0.001(2) 0.005(2) -0.001(2)
C33 0.014(2) 0.017(2) 0.023(3) -0.003(2) 0.009(2) -0.001(2)
C34 0.015(2) 0.017(2) 0.018(3) 0.000(2) 0.005(2) -0.003(2)
C35 0.016(2) 0.018(2) 0.021(3) 0.001(2) 0.007(2) 0.000(2)
C36 0.016(2) 0.023(3) 0.016(3) 0.002(2) 0.006(2) 0.001(2)
C37 0.014(2) 0.015(2) 0.013(2) -0.0005(19) 0.007(2) -0.0037(19)
C38 0.018(3) 0.014(2) 0.013(2) -0.0011(19) 0.007(2) -0.005(2)
C39 0.018(2) 0.018(2) 0.017(3) 0.002(2) 0.009(2) 0.002(2)
C40 0.021(3) 0.013(2) 0.015(2) -0.0008(19) 0.008(2) 0.002(2)
C41 0.027(3) 0.017(2) 0.009(2) 0.0005(19) 0.005(2) -0.003(2)
C42 0.016(2) 0.027(3) 0.019(3) -0.002(2) 0.009(2) -0.007(2)
C43 0.024(3) 0.012(2) 0.018(3) 0.001(2) 0.007(2) 0.002(2)
C44 0.019(3) 0.019(3) 0.016(3) -0.003(2) 0.002(2) -0.004(2)
C45 0.032(3) 0.016(3) 0.019(3) -0.001(2) 0.012(2) -0.010(2)
C46 0.023(3) 0.020(3) 0.018(3) -0.003(2) 0.009(2) -0.001(2)
Br2 0.0321(3) 0.0193(3) 0.0186(3) -0.0004(2) 0.0152(2) 0.0055(2)
Mn2 0.0119(4) 0.0109(3) 0.0089(3) -0.0004(3) 0.0046(3) 0.0005(3)
P3 0.0137(6) 0.0114(6) 0.0108(6) -0.0007(5) 0.0055(5) -0.0018(5)
P4 0.0109(6) 0.0126(6) 0.0103(6) -0.0005(5) 0.0045(5) 0.0014(5)
C47 0.016(2) 0.012(2) 0.018(3) 0.001(2) 0.008(2) -0.0020(19)
O3 0.030(2) 0.028(2) 0.0110(19) -0.0039(16) 0.0080(16) -0.0054(17)
C48 0.013(2) 0.018(2) 0.010(2) 0.0024(19) 0.005(2) -0.001(2)
O4 0.0178(18) 0.0144(17) 0.022(2) 0.0012(14) 0.0118(16) 0.0026(14)
N2 0.010(2) 0.015(2) 0.012(2) -0.0017(17) 0.0039(17) 0.0016(17)
C49 0.013(2) 0.017(2) 0.012(2) -0.002(2) 0.006(2) -0.002(2)
C50 0.011(2) 0.016(2) 0.011(2) -0.0036(19) 0.004(2) -0.0013(19)
C51 0.017(2) 0.017(2) 0.012(2) -0.0003(19) 0.008(2) -0.001(2)
C52 0.010(2) 0.017(2) 0.013(2) -0.004(2) 0.005(2) -0.0031(19)
C53 0.015(2) 0.013(2) 0.013(2) -0.0008(19) 0.006(2) -0.0025(19)
C54 0.015(2) 0.017(2) 0.014(2) 0.001(2) 0.006(2) 0.000(2)
C55 0.015(2) 0.018(2) 0.013(2) 0.001(2) 0.004(2) 0.000(2)
C56 0.013(2) 0.013(2) 0.016(3) -0.0016(19) 0.005(2) -0.0013(19)
C57 0.016(2) 0.022(3) 0.014(2) 0.001(2) 0.007(2) 0.004(2)
C58 0.013(2) 0.021(3) 0.015(3) 0.000(2) 0.002(2) 0.001(2)
C59 0.014(2) 0.017(2) 0.023(3) 0.002(2) 0.009(2) -0.001(2)
C60 0.018(3) 0.019(3) 0.020(3) -0.001(2) 0.009(2) 0.003(2)
C61 0.009(2) 0.028(3) 0.020(3) -0.005(2) 0.003(2) 0.000(2)
C62 0.014(2) 0.025(3) 0.016(3) 0.003(2) 0.007(2) 0.000(2)
C63 0.018(3) 0.012(2) 0.015(3) 0.0045(19) 0.008(2) 0.0022(19)
C64 0.021(3) 0.017(2) 0.017(3) 0.004(2) 0.012(2) 0.006(2)
C65 0.017(2) 0.014(2) 0.017(3) -0.0008(19) 0.009(2) -0.0001(19)
C66 0.021(3) 0.015(2) 0.028(3) -0.001(2) 0.014(2) -0.003(2)
C67 0.033(3) 0.030(3) 0.017(3) 0.011(2) 0.016(3) 0.018(3)
C68 0.017(3) 0.020(3) 0.020(3) 0.001(2) 0.007(2) 0.007(2)
C69 0.028(3) 0.012(2) 0.039(3) 0.000(2) 0.021(3) -0.001(2)
C70 0.032(3) 0.028(3) 0.016(3) 0.007(2) 0.006(2) 0.016(2)
C71 0.029(3) 0.013(2) 0.030(3) 0.001(2) 0.018(3) 0.007(2)
C72 0.039(3) 0.018(3) 0.039(3) 0.012(2) 0.029(3) 0.012(2)
C73 0.014(2) 0.014(2) 0.014(2) -0.001(2) 0.006(2) 0.0008(19)
C74 0.013(2) 0.013(2) 0.010(2) -0.0003(18) 0.0044(19) -0.0007(18)
C75 0.014(2) 0.014(2) 0.010(2) 0.0014(19) 0.003(2) 0.0004(19)
C76 0.011(2) 0.016(2) 0.016(3) 0.0022(19) 0.007(2) 0.0007(19)
C77 0.018(3) 0.011(2) 0.016(3) -0.0033(19) 0.007(2) 0.0001(19)
C78 0.015(2) 0.015(2) 0.016(3) 0.002(2) 0.003(2) 0.002(2)
C79 0.010(2) 0.016(2) 0.026(3) -0.002(2) 0.007(2) -0.0037(19)
C80 0.015(2) 0.011(2) 0.027(3) -0.001(2) 0.012(2) 0.0004(19)
C81 0.020(3) 0.016(2) 0.027(3) 0.005(2) 0.014(2) -0.001(2)
C82 0.017(3) 0.016(3) 0.021(3) -0.003(2) 0.003(2) -0.003(2)
C83 0.012(2) 0.014(2) 0.011(2) 0.0008(19) 0.003(2) 0.0047(19)
C84 0.011(2) 0.018(3) 0.013(2) -0.002(2) 0.001(2) 0.0026(19)
C85 0.015(3) 0.019(3) 0.017(3) 0.000(2) 0.003(2) 0.002(2)
C86 0.012(2) 0.021(3) 0.017(3) 0.001(2) 0.006(2) 0.0033(19)
C87 0.017(3) 0.027(3) 0.013(3) -0.003(2) 0.000(2) 0.003(2)
C88 0.021(3) 0.012(2) 0.028(3) 0.005(2) 0.008(2) 0.006(2)
C89 0.012(2) 0.030(3) 0.021(3) -0.002(2) 0.006(2) 0.003(2)
C90 0.021(3) 0.024(3) 0.020(3) 0.005(2) 0.006(2) 0.009(2)
C91 0.022(3) 0.027(3) 0.025(3) -0.006(2) 0.006(2) 0.009(2)
C92 0.010(2) 0.030(3) 0.018(3) -0.002(2) -0.003(2) 0.005(2)
Cl1 0.0343(8) 0.0288(7) 0.0216(7) -0.0032(6) 0.0155(6) -0.0056(6)
C93 0.019(3) 0.026(3) 0.027(3) -0.002(2) 0.011(2) 0.003(2)
Cl2 0.0261(7) 0.0291(7) 0.0314(7) 0.0067(6) 0.0176(6) 0.0035(6)
Cl3 0.0506(10) 0.0325(8) 0.0402(9) -0.0078(7) 0.0164(8) -0.0043(7)
C94 0.046(4) 0.063(5) 0.066(5) -0.018(4) 0.020(4) 0.025(4)
Cl4 0.0499(10) 0.0430(10) 0.0391(10) -0.0115(8) 0.0064(8) 0.0054(8)
Cl5 0.0670(12) 0.0637(12) 0.0347(10) -0.0065(9) 0.0260(9) -0.0150(10)
C95 0.044(5) 0.076(6) 0.048(5) -0.009(4) 0.005(4) 0.019(4)
Cl6 0.0321(9) 0.0874(14) 0.0397(10) -0.0063(10) 0.0199(8) 0.0051(9)

loop_
_atom_type_symbol
_atom_type_description
_atom_type_scat_dispersion_real
_atom_type_scat_dispersion_imag
_atom_type_scat_source
C C 0.0033 0.0016 'International Tables Vol C Tables 4.2.6.8 and 6.1.1.4'
H H 0.0000 0.0000 'International Tables Vol C Tables 4.2.6.8 and 6.1.1.4'
N N 0.0061 0.0033 'International Tables Vol C Tables 4.2.6.8 and 6.1.1.4'
O O 0.0106 0.0060 'International Tables Vol C Tables 4.2.6.8 and 6.1.1.4'
P P 0.1023 0.0942 'International Tables Vol C Tables 4.2.6.8 and 6.1.1.4'
Cl Cl 0.1484 0.1585 'International Tables Vol C Tables 4.2.6.8 and 6.1.1.4'
Mn Mn 0.3368 0.7283 'International Tables Vol C Tables 4.2.6.8 and 6.1.1.4'
Br Br -0.2901 2.4595 'International Tables Vol C Tables 4.2.6.8 and 6.1.1.4'

loop_
_geom_angle_atom_site_label_1
_geom_angle_atom_site_label_2
_geom_angle_atom_site_label_3
_geom_angle
C2 Mn1 C1 87.4(2)
C2 Mn1 N1 99.9(2)
C1 Mn1 N1 172.7(2)
C2 Mn1 P1 94.53(16)
C1 Mn1 P1 97.14(16)
N1 Mn1 P1 82.70(12)
C2 Mn1 P2 95.42(17)
C1 Mn1 P2 95.97(16)
N1 Mn1 P2 83.10(12)
P1 Mn1 P2 163.87(6)
C4 P1 C7 105.8(2)
C4 P1 C17 104.0(2)
C7 P1 C17 111.5(2)
C4 P1 Mn1 101.10(16)
C7 P1 Mn1 120.26(15)
C17 P1 Mn1 112.04(16)
C6 P2 C27 105.8(2)
C6 P2 C37 102.7(2)
C27 P2 C37 111.8(2)
C6 P2 Mn1 100.74(16)
C27 P2 Mn1 118.34(15)
C37 P2 Mn1 115.01(16)
O2 C2 Mn1 177.8(5)
C3 N1 C5 110.4(4)
C3 N1 Mn1 114.9(3)
C5 N1 Mn1 114.9(3)
C3 N1 H1 105(4)
C5 N1 H1 102(4)
Mn1 N1 H1 108(4)
O1 C1 Mn1 177.7(5)
N1 C3 C4 107.8(4)
N1 C3 H3A 110.1
C4 C3 H3A 110.1
N1 C3 H3B 110.1
C4 C3 H3B 110.1
H3A C3 H3B 108.5
C3 C4 P1 108.6(3)
C3 C4 H4A 110.0
P1 C4 H4A 110.0
C3 C4 H4B 110.0
P1 C4 H4B 110.0
H4A C4 H4B 108.3
N1 C5 C6 107.9(4)
N1 C5 H5A 110.1
C6 C5 H5A 110.1
N1 C5 H5B 110.1
C6 C5 H5B 110.1
H5A C5 H5B 108.4
C5 C6 P2 109.3(3)
C5 C6 H6A 109.8
P2 C6 H6A 109.8
C5 C6 H6B 109.8
P2 C6 H6B 109.8
H6A C6 H6B 108.3
C9 C7 C8 109.9(4)
C9 C7 C10 109.7(4)
C8 C7 C10 106.7(4)
C9 C7 P1 109.1(3)
C8 C7 P1 112.0(3)
C10 C7 P1 109.5(3)
C11 C8 C7 109.6(4)
C11 C8 H8A 109.7
C7 C8 H8A 109.7
C11 C8 H8B 109.7
C7 C8 H8B 109.7
H8A C8 H8B 108.2
C12 C9 C7 109.9(4)
C12 C9 H9A 109.7
C7 C9 H9A 109.7
C12 C9 H9B 109.7
C7 C9 H9B 109.7
H9A C9 H9B 108.2
C13 C10 C7 109.9(4)
C13 C10 H10A 109.7
C7 C10 H10A 109.7
C13 C10 H10B 109.7
C7 C10 H10B 109.7
H10A C10 H10B 108.2
C14 C11 C16 110.3(4)
C14 C11 C8 109.0(4)
C16 C11 C8 110.1(4)
C14 C11 H11 109.2
C16 C11 H11 109.2
C8 C11 H11 109.2
C14 C12 C9 109.3(4)
C14 C12 C15 109.2(4)
C9 C12 C15 109.6(4)
C14 C12 H12 109.6
C9 C12 H12 109.6
C15 C12 H12 109.6
C16 C13 C10 109.6(4)
C16 C13 C15 109.8(4)
C10 C13 C15 109.9(4)
C16 C13 H13 109.2
C10 C13 H13 109.2
C15 C13 H13 109.2
C11 C14 C12 110.4(4)
C11 C14 H14A 109.6
C12 C14 H14A 109.6
C11 C14 H14B 109.6
C12 C14 H14B 109.6
H14A C14 H14B 108.1
C12 C15 C13 109.5(4)
C12 C15 H15A 109.8
C13 C15 H15A 109.8
C12 C15 H15B 109.8
C13 C15 H15B 109.8
H15A C15 H15B 108.2
C13 C16 C11 108.1(4)
C13 C16 H16A 110.1
C11 C16 H16A 110.1
C13 C16 H16B 110.1
C11 C16 H16B 110.1
H16A C16 H16B 108.4
C18 C17 C20 109.8(4)
C18 C17 C19 107.4(4)
C20 C17 C19 107.7(4)
C18 C17 P1 112.1(3)
C20 C17 P1 114.5(3)
C19 C17 P1 104.8(3)
C21 C18 C17 110.5(4)
C21 C18 H18A 109.5
C17 C18 H18A 109.5
C21 C18 H18B 109.5
C17 C18 H18B 109.5
H18A C18 H18B 108.1
C22 C19 C17 110.6(4)
C22 C19 H19A 109.5
C17 C19 H19A 109.5
C22 C19 H19B 109.5
C17 C19 H19B 109.5
H19A C19 H19B 108.1
C23 C20 C17 109.9(4)
C23 C20 H20A 109.7
C17 C20 H20A 109.7
C23 C20 H20B 109.7
C17 C20 H20B 109.7
H20A C20 H20B 108.2
C18 C21 C26 110.1(4)
C18 C21 C24 109.2(4)
C26 C21 C24 109.6(4)
C18 C21 H21 109.3
C26 C21 H21 109.3
C24 C21 H21 109.3
C19 C22 C24 109.4(4)
C19 C22 C25 109.3(4)
C24 C22 C25 110.3(4)
C19 C22 H22 109.3
C24 C22 H22 109.3
C25 C22 H22 109.3
C25 C23 C26 110.3(5)
C25 C23 C20 109.7(4)
C26 C23 C20 109.2(4)
C25 C23 H23 109.2
C26 C23 H23 109.2
C20 C23 H23 109.2
C22 C24 C21 109.0(4)
C22 C24 H24A 109.9
C21 C24 H24A 109.9
C22 C24 H24B 109.9
C21 C24 H24B 109.9
H24A C24 H24B 108.3
C23 C25 C22 108.9(4)
C23 C25 H25A 109.9
C22 C25 H25A 109.9
C23 C25 H25B 109.9
C22 C25 H25B 109.9
H25A C25 H25B 108.3
C21 C26 C23 109.4(4)
C21 C26 H26A 109.8
C23 C26 H26A 109.8
C21 C26 H26B 109.8
C23 C26 H26B 109.8
H26A C26 H26B 108.2
C30 C27 C28 107.9(4)
C30 C27 C29 107.1(4)
C28 C27 C29 109.3(4)
C30 C27 P2 114.0(3)
C28 C27 P2 110.3(3)
C29 C27 P2 108.2(3)
C31 C28 C27 110.5(4)
C31 C28 H28A 109.5
C27 C28 H28A 109.5
C31 C28 H28B 109.5
C27 C28 H28B 109.5
H28A C28 H28B 108.1
C32 C29 C27 110.0(4)
C32 C29 H29A 109.7
C27 C29 H29A 109.7
C32 C29 H29B 109.7
C27 C29 H29B 109.7
H29A C29 H29B 108.2
C33 C30 C27 110.9(4)
C33 C30 H30A 109.5
C27 C30 H30A 109.5
C33 C30 H30B 109.5
C27 C30 H30B 109.5
H30A C30 H30B 108.1
C34 C31 C28 109.3(4)
C34 C31 C36 109.8(4)
C28 C31 C36 109.3(4)
C34 C31 H31 109.5
C28 C31 H31 109.5
C36 C31 H31 109.5
C34 C32 C35 110.6(4)
C34 C32 C29 110.0(4)
C35 C32 C29 109.4(4)
C34 C32 H32 108.9
C35 C32 H32 108.9
C29 C32 H32 108.9
C35 C33 C36 109.6(4)
C35 C33 C30 109.8(4)
C36 C33 C30 109.4(4)
C35 C33 H33 109.4
C36 C33 H33 109.4
C30 C33 H33 109.4
C32 C34 C31 109.1(4)
C32 C34 H34A 109.9
C31 C34 H34A 109.9
C32 C34 H34B 109.9
C31 C34 H34B 109.9
H34A C34 H34B 108.3
C33 C35 C32 109.0(4)
C33 C35 H35A 109.9
C32 C35 H35A 109.9
C33 C35 H35B 109.9
C32 C35 H35B 109.9
H35A C35 H35B 108.3
C33 C36 C31 109.3(4)
C33 C36 H36A 109.8
C31 C36 H36A 109.8
C33 C36 H36B 109.8
C31 C36 H36B 109.8
H36A C36 H36B 108.3
C38 C37 C39 107.6(4)
C38 C37 C40 109.3(4)
C39 C37 C40 108.4(4)
C38 C37 P2 112.1(3)
C39 C37 P2 105.6(3)
C40 C37 P2 113.6(3)
C37 C38 C41 110.2(4)
C37 C38 H38A 109.6
C41 C38 H38A 109.6
C37 C38 H38B 109.6
C41 C38 H38B 109.6
H38A C38 H38B 108.1
C37 C39 C42 110.3(4)
C37 C39 H39A 109.6
C42 C39 H39A 109.6
C37 C39 H39B 109.6
C42 C39 H39B 109.6
H39A C39 H39B 108.1
C43 C40 C37 110.3(4)
C43 C40 H40A 109.6
C37 C40 H40A 109.6
C43 C40 H40B 109.6
C37 C40 H40B 109.6
H40A C40 H40B 108.1
C44 C41 C46 109.7(4)
C44 C41 C38 109.6(4)
C46 C41 C38 109.5(4)
C44 C41 H41 109.3
C46 C41 H41 109.3
C38 C41 H41 109.3
C44 C42 C45 110.5(4)
C44 C42 C39 109.6(4)
C45 C42 C39 109.0(4)
C44 C42 H42 109.2
C45 C42 H42 109.2
C39 C42 H42 109.2
C40 C43 C45 109.4(4)
C40 C43 C46 109.3(4)
C45 C43 C46 109.9(4)
C40 C43 H43 109.4
C45 C43 H43 109.4
C46 C43 H43 109.4
C42 C44 C41 109.2(4)
C42 C44 H44A 109.8
C41 C44 H44A 109.8
C42 C44 H44B 109.8
C41 C44 H44B 109.8
H44A C44 H44B 108.3
C42 C45 C43 109.1(4)
C42 C45 H45A 109.9
C43 C45 H45A 109.9
C42 C45 H45B 109.9
C43 C45 H45B 109.9
H45A C45 H45B 108.3
C41 C46 C43 109.4(4)
C41 C46 H46A 109.8
C43 C46 H46A 109.8
C41 C46 H46B 109.8
C43 C46 H46B 109.8
H46A C46 H46B 108.2
C48 Mn2 C47 85.7(2)
C48 Mn2 N2 98.8(2)
C47 Mn2 N2 175.4(2)
C48 Mn2 P3 92.55(16)
C47 Mn2 P3 98.07(16)
N2 Mn2 P3 82.60(12)
C48 Mn2 P4 97.18(16)
C47 Mn2 P4 95.92(16)
N2 Mn2 P4 82.77(12)
P3 Mn2 P4 163.51(5)
C50 P3 C53 105.6(2)
C50 P3 C63 103.9(2)
C53 P3 C63 112.9(2)
C50 P3 Mn2 101.88(16)
C53 P3 Mn2 124.83(16)
C63 P3 Mn2 105.34(16)
C52 P4 C83 102.4(2)
C52 P4 C73 105.5(2)
C83 P4 C73 110.8(2)
C52 P4 Mn2 100.60(15)
C83 P4 Mn2 116.88(16)
C73 P4 Mn2 117.99(15)
O3 C47 Mn2 176.0(5)
O4 C48 Mn2 176.3(4)
C51 N2 C49 110.7(4)
C51 N2 Mn2 114.5(3)
C49 N2 Mn2 114.2(3)
C51 N2 H2 100(4)
C49 N2 H2 112(4)
Mn2 N2 H2 104(4)
N2 C49 C50 108.6(4)
N2 C49 H49A 110.0
C50 C49 H49A 110.0
N2 C49 H49B 110.0
C50 C49 H49B 110.0
H49A C49 H49B 108.3
C49 C50 P3 108.6(3)
C49 C50 H50A 110.0
P3 C50 H50A 110.0
C49 C50 H50B 110.0
P3 C50 H50B 110.0
H50A C50 H50B 108.4
N2 C51 C52 109.3(4)
N2 C51 H51A 109.8
C52 C51 H51A 109.8
N2 C51 H51B 109.8
C52 C51 H51B 109.8
H51A C51 H51B 108.3
C51 C52 P4 108.7(3)
C51 C52 H52A 109.9
P4 C52 H52A 109.9
C51 C52 H52B 109.9
P4 C52 H52B 109.9
H52A C52 H52B 108.3
C56 C53 C54 109.2(4)
C56 C53 C55 108.0(4)
C54 C53 C55 108.7(4)
C56 C53 P3 111.4(3)
C54 C53 P3 109.6(3)
C55 C53 P3 109.9(3)
C53 C54 C57 109.6(4)
C53 C54 H54A 109.8
C57 C54 H54A 109.8
C53 C54 H54B 109.8
C57 C54 H54B 109.8
H54A C54 H54B 108.2
C53 C55 C58 110.2(4)
C53 C55 H55A 109.6
C58 C55 H55A 109.6
C53 C55 H55B 109.6
C58 C55 H55B 109.6
H55A C55 H55B 108.1
C59 C56 C53 110.9(4)
C59 C56 H56A 109.5
C53 C56 H56A 109.5
C59 C56 H56B 109.5
C53 C56 H56B 109.5
H56A C56 H56B 108.1
C62 C57 C60 109.9(4)
C62 C57 C54 109.6(4)
C60 C57 C54 109.2(4)
C62 C57 H57 109.4
C60 C57 H57 109.4
C54 C57 H57 109.4
C60 C58 C61 109.8(4)
C60 C58 C55 109.5(4)
C61 C58 C55 109.0(4)
C60 C58 H58 109.5
C61 C58 H58 109.5
C55 C58 H58 109.5
C61 C59 C62 110.1(4)
C61 C59 C56 109.3(4)
C62 C59 C56 108.7(4)
C61 C59 H59 109.6
C62 C59 H59 109.6
C56 C59 H59 109.6
C58 C60 C57 109.4(4)
C58 C60 H60A 109.8
C57 C60 H60A 109.8
C58 C60 H60B 109.8
C57 C60 H60B 109.8
H60A C60 H60B 108.2
C59 C61 C58 109.4(4)
C59 C61 H61A 109.8
C58 C61 H61A 109.8
C59 C61 H61B 109.8
C58 C61 H61B 109.8
H61A C61 H61B 108.2
C57 C62 C59 110.0(4)
C57 C62 H62A 109.7
C59 C62 H62A 109.7
C57 C62 H62B 109.7
C59 C62 H62B 109.7
H62A C62 H62B 108.2
C66 C63 C64 109.8(4)
C66 C63 C65 108.2(4)
C64 C63 C65 108.3(4)
C66 C63 P3 117.0(3)
C64 C63 P3 112.3(3)
C65 C63 P3 100.4(3)
C63 C64 C67 109.6(4)
C63 C64 H64A 109.8
C67 C64 H64A 109.8
C63 C64 H64B 109.8
C67 C64 H64B 109.8
H64A C64 H64B 108.2
C68 C65 C63 111.0(4)
C68 C65 H65A 109.4
C63 C65 H65A 109.4
C68 C65 H65B 109.4
C63 C65 H65B 109.4
H65A C65 H65B 108.0
C69 C66 C63 109.0(4)
C69 C66 H66A 109.9
C63 C66 H66A 109.9
C69 C66 H66B 109.9
C63 C66 H66B 109.9
H66A C66 H66B 108.3
C72 C67 C70 111.1(4)
C72 C67 C64 108.7(4)
C70 C67 C64 109.0(4)
C72 C67 H67 109.3
C70 C67 H67 109.3
C64 C67 H67 109.3
C70 C68 C65 109.7(4)
C70 C68 C71 110.8(5)
C65 C68 C71 107.7(4)
C70 C68 H68 109.5
C65 C68 H68 109.5
C71 C68 H68 109.5
C72 C69 C66 109.2(4)
C72 C69 C71 110.3(5)
C66 C69 C71 110.0(4)
C72 C69 H69 109.1
C66 C69 H69 109.1
C71 C69 H69 109.1
C68 C70 C67 109.3(4)
C68 C70 H70A 109.8
C67 C70 H70A 109.8
C68 C70 H70B 109.8
C67 C70 H70B 109.8
H70A C70 H70B 108.3
C68 C71 C69 108.9(4)
C68 C71 H71A 109.9
C69 C71 H71A 109.9
C68 C71 H71B 109.9
C69 C71 H71B 109.9
H71A C71 H71B 108.3
C67 C72 C69 109.6(4)
C67 C72 H72A 109.7
C69 C72 H72A 109.7
C67 C72 H72B 109.7
C69 C72 H72B 109.7
H72A C72 H72B 108.2
C74 C73 C76 109.3(4)
C74 C73 C75 108.5(4)
C76 C73 C75 106.9(4)
C74 C73 P4 108.9(3)
C76 C73 P4 114.9(3)
C75 C73 P4 108.2(3)
C77 C74 C73 110.5(4)
C77 C74 H74A 109.5
C73 C74 H74A 109.5
C77 C74 H74B 109.5
C73 C74 H74B 109.5
H74A C74 H74B 108.1
C78 C75 C73 110.3(4)
C78 C75 H75A 109.6
C73 C75 H75A 109.6
C78 C75 H75B 109.6
C73 C75 H75B 109.6
H75A C75 H75B 108.1
C73 C76 C79 110.1(4)
C73 C76 H76A 109.6
C79 C76 H76A 109.6
C73 C76 H76B 109.6
C79 C76 H76B 109.6
H76A C76 H76B 108.1
C80 C77 C82 109.9(4)
C80 C77 C74 109.5(4)
C82 C77 C74 109.5(4)
C80 C77 H77 109.3
C82 C77 H77 109.3
C74 C77 H77 109.3
C81 C78 C75 109.9(4)
C81 C78 C80 109.9(4)
C75 C78 C80 109.1(4)
C81 C78 H78 109.3
C75 C78 H78 109.3
C80 C78 H78 109.3
C82 C79 C81 109.8(4)
C82 C79 C76 110.1(4)
C81 C79 C76 109.4(4)
C82 C79 H79 109.2
C81 C79 H79 109.2
C76 C79 H79 109.2
C77 C80 C78 109.2(4)
C77 C80 H80A 109.8
C78 C80 H80A 109.8
C77 C80 H80B 109.8
C78 C80 H80B 109.8
H80A C80 H80B 108.3
C78 C81 C79 109.1(4)
C78 C81 H81A 109.9
C79 C81 H81A 109.9
C78 C81 H81B 109.9
C79 C81 H81B 109.9
H81A C81 H81B 108.3
C79 C82 C77 109.3(4)
C79 C82 H82A 109.8
C77 C82 H82A 109.8
C79 C82 H82B 109.8
C77 C82 H82B 109.8
H82A C82 H82B 108.3
C86 C83 C84 109.3(4)
C86 C83 C85 108.8(4)
C84 C83 C85 106.5(4)
C86 C83 P4 113.4(3)
C84 C83 P4 112.3(3)
C85 C83 P4 106.1(3)
C87 C84 C83 110.1(4)
C87 C84 H84A 109.6
C83 C84 H84A 109.6
C87 C84 H84B 109.6
C83 C84 H84B 109.6
H84A C84 H84B 108.1
C88 C85 C83 110.8(4)
C88 C85 H85A 109.5
C83 C85 H85A 109.5
C88 C85 H85B 109.5
C83 C85 H85B 109.5
H85A C85 H85B 108.1
C89 C86 C83 110.2(4)
C89 C86 H86A 109.6
C83 C86 H86A 109.6
C89 C86 H86B 109.6
C83 C86 H86B 109.6
H86A C86 H86B 108.1
C90 C87 C92 109.5(4)
C90 C87 C84 109.9(4)
C92 C87 C84 109.6(4)
C90 C87 H87 109.3
C92 C87 H87 109.3
C84 C87 H87 109.3
C91 C88 C90 109.8(5)
C91 C88 C85 110.3(4)
C90 C88 C85 108.3(4)
C91 C88 H88 109.5
C90 C88 H88 109.5
C85 C88 H88 109.5
C91 C89 C86 110.1(4)
C91 C89 C92 110.1(5)
C86 C89 C92 109.1(4)
C91 C89 H89 109.2
C86 C89 H89 109.2
C92 C89 H89 109.2
C87 C90 C88 109.5(4)
C87 C90 H90A 109.8
C88 C90 H90A 109.8
C87 C90 H90B 109.8
C88 C90 H90B 109.8
H90A C90 H90B 108.2
C88 C91 C89 109.4(4)
C88 C91 H91A 109.8
C89 C91 H91A 109.8
C88 C91 H91B 109.8
C89 C91 H91B 109.8
H91A C91 H91B 108.2
C87 C92 C89 108.9(4)
C87 C92 H92A 109.9
C89 C92 H92A 109.9
C87 C92 H92B 109.9
C89 C92 H92B 109.9
H92A C92 H92B 108.3
Cl2 C93 Cl1 111.1(3)
Cl2 C93 H93A 109.4
Cl1 C93 H93A 109.4
Cl2 C93 H93B 109.4
Cl1 C93 H93B 109.4
H93A C93 H93B 108.0
Cl3 C94 Cl4 113.0(4)
Cl3 C94 H94A 109.0
Cl4 C94 H94A 109.0
Cl3 C94 H94B 109.0
Cl4 C94 H94B 109.0
H94A C94 H94B 107.8
Cl5 C95 Cl6 113.9(4)
Cl5 C95 H95A 108.8
Cl6 C95 H95A 108.8
Cl5 C95 H95B 108.8
Cl6 C95 H95B 108.8
H95A C95 H95B 107.7

loop_
_geom_bond_atom_site_label_1
_geom_bond_atom_site_label_2
_geom_bond_distance
Mn1 C2 1.740(5)
Mn1 C1 1.787(5)
Mn1 N1 2.073(4)
Mn1 P1 2.3276(15)
Mn1 P2 2.3280(15)
P1 C4 1.836(5)
P1 C7 1.883(5)
P1 C17 1.883(5)
P2 C6 1.844(5)
P2 C27 1.880(5)
P2 C37 1.888(5)
O1 C1 1.159(6)
C2 O2 1.170(6)
N1 C3 1.483(6)
N1 C5 1.493(6)
N1 H1 0.87(6)
C3 C4 1.526(6)
C3 H3A 0.9900
C3 H3B 0.9900
C4 H4A 0.9900
C4 H4B 0.9900
C5 C6 1.518(7)
C5 H5A 0.9900
C5 H5B 0.9900
C6 H6A 0.9900
C6 H6B 0.9900
C7 C9 1.540(7)
C7 C8 1.545(6)
C7 C10 1.550(7)
C8 C11 1.540(7)
C8 H8A 0.9900
C8 H8B 0.9900
C9 C12 1.529(7)
C9 H9A 0.9900
C9 H9B 0.9900
C10 C13 1.537(7)
C10 H10A 0.9900
C10 H10B 0.9900
C11 C14 1.521(7)
C11 C16 1.531(7)
C11 H11 1.0000
C12 C14 1.524(7)
C12 C15 1.530(7)
C12 H12 1.0000
C13 C16 1.530(7)
C13 C15 1.539(7)
C13 H13 1.0000
C14 H14A 0.9900
C14 H14B 0.9900
C15 H15A 0.9900
C15 H15B 0.9900
C16 H16A 0.9900
C16 H16B 0.9900
C17 C18 1.541(7)
C17 C20 1.550(7)
C17 C19 1.559(7)
C18 C21 1.531(7)
C18 H18A 0.9900
C18 H18B 0.9900
C19 C22 1.533(7)
C19 H19A 0.9900
C19 H19B 0.9900
C20 C23 1.543(7)
C20 H20A 0.9900
C20 H20B 0.9900
C21 C26 1.532(7)
C21 C24 1.538(7)
C21 H21 1.0000
C22 C24 1.534(8)
C22 C25 1.539(8)
C22 H22 1.0000
C23 C25 1.528(7)
C23 C26 1.540(7)
C23 H23 1.0000
C24 H24A 0.9900
C24 H24B 0.9900
C25 H25A 0.9900
C25 H25B 0.9900
C26 H26A 0.9900
C26 H26B 0.9900
C27 C30 1.548(7)
C27 C28 1.550(7)
C27 C29 1.558(7)
C28 C31 1.536(7)
C28 H28A 0.9900
C28 H28B 0.9900
C29 C32 1.532(7)
C29 H29A 0.9900
C29 H29B 0.9900
C30 C33 1.537(7)
C30 H30A 0.9900
C30 H30B 0.9900
C31 C34 1.535(7)
C31 C36 1.541(7)
C31 H31 1.0000
C32 C34 1.528(7)
C32 C35 1.530(7)
C32 H32 1.0000
C33 C35 1.526(7)
C33 C36 1.534(7)
C33 H33 1.0000
C34 H34A 0.9900
C34 H34B 0.9900
C35 H35A 0.9900
C35 H35B 0.9900
C36 H36A 0.9900
C36 H36B 0.9900
C37 C38 1.539(7)
C37 C39 1.541(6)
C37 C40 1.552(7)
C38 C41 1.542(7)
C38 H38A 0.9900
C38 H38B 0.9900
C39 C42 1.543(7)
C39 H39A 0.9900
C39 H39B 0.9900
C40 C43 1.525(7)
C40 H40A 0.9900
C40 H40B 0.9900
C41 C44 1.526(7)
C41 C46 1.531(7)
C41 H41 1.0000
C42 C44 1.522(7)
C42 C45 1.529(7)
C42 H42 1.0000
C43 C45 1.532(7)
C43 C46 1.540(7)
C43 H43 1.0000
C44 H44A 0.9900
C44 H44B 0.9900
C45 H45A 0.9900
C45 H45B 0.9900
C46 H46A 0.9900
C46 H46B 0.9900
Mn2 C48 1.737(5)
Mn2 C47 1.795(5)
Mn2 N2 2.089(4)
Mn2 P3 2.3054(14)
Mn2 P4 2.3556(15)
P3 C50 1.845(5)
P3 C53 1.871(5)
P3 C63 1.874(5)
P4 C52 1.843(5)
P4 C83 1.882(5)
P4 C73 1.889(5)
C47 O3 1.151(6)
C48 O4 1.161(6)
N2 C51 1.476(6)
N2 C49 1.480(6)
N2 H2 0.82(6)
C49 C50 1.514(7)
C49 H49A 0.9900
C49 H49B 0.9900
C50 H50A 0.9900
C50 H50B 0.9900
C51 C52 1.523(6)
C51 H51A 0.9900
C51 H51B 0.9900
C52 H52A 0.9900
C52 H52B 0.9900
C53 C56 1.537(6)
C53 C54 1.541(7)
C53 C55 1.543(7)
C54 C57 1.550(7)
C54 H54A 0.9900
C54 H54B 0.9900
C55 C58 1.546(7)
C55 H55A 0.9900
C55 H55B 0.9900
C56 C59 1.534(7)
C56 H56A 0.9900
C56 H56B 0.9900
C57 C62 1.518(7)
C57 C60 1.533(7)
C57 H57 1.0000
C58 C60 1.531(7)
C58 C61 1.534(7)
C58 H58 1.0000
C59 C61 1.526(7)
C59 C62 1.529(7)
C59 H59 1.0000
C60 H60A 0.9900
C60 H60B 0.9900
C61 H61A 0.9900
C61 H61B 0.9900
C62 H62A 0.9900
C62 H62B 0.9900
C63 C66 1.537(7)
C63 C64 1.539(7)
C63 C65 1.545(7)
C64 C67 1.547(7)
C64 H64A 0.9900
C64 H64B 0.9900
C65 C68 1.528(7)
C65 H65A 0.9900
C65 H65B 0.9900
C66 C69 1.536(7)
C66 H66A 0.9900
C66 H66B 0.9900
C67 C72 1.523(8)
C67 C70 1.528(8)
C67 H67 1.0000
C68 C70 1.521(7)
C68 C71 1.532(7)
C68 H68 1.0000
C69 C72 1.524(8)
C69 C71 1.540(7)
C69 H69 1.0000
C70 H70A 0.9900
C70 H70B 0.9900
C71 H71A 0.9900
C71 H71B 0.9900
C72 H72A 0.9900
C72 H72B 0.9900
C73 C74 1.542(6)
C73 C76 1.542(6)
C73 C75 1.559(6)
C74 C77 1.536(6)
C74 H74A 0.9900
C74 H74B 0.9900
C75 C78 1.540(6)
C75 H75A 0.9900
C75 H75B 0.9900
C76 C79 1.544(7)
C76 H76A 0.9900
C76 H76B 0.9900
C77 C80 1.526(7)
C77 C82 1.529(7)
C77 H77 1.0000
C78 C81 1.513(7)
C78 C80 1.543(7)
C78 H78 1.0000
C79 C82 1.525(7)
C79 C81 1.534(7)
C79 H79 1.0000
C80 H80A 0.9900
C80 H80B 0.9900
C81 H81A 0.9900
C81 H81B 0.9900
C82 H82A 0.9900
C82 H82B 0.9900
C83 C86 1.548(7)
C83 C84 1.548(7)
C83 C85 1.549(7)
C84 C87 1.539(7)
C84 H84A 0.9900
C84 H84B 0.9900
C85 C88 1.538(7)
C85 H85A 0.9900
C85 H85B 0.9900
C86 C89 1.531(7)
C86 H86A 0.9900
C86 H86B 0.9900
C87 C90 1.519(7)
C87 C92 1.538(7)
C87 H87 1.0000
C88 C91 1.521(8)
C88 C90 1.535(8)
C88 H88 1.0000
C89 C91 1.523(8)
C89 C92 1.545(7)
C89 H89 1.0000
C90 H90A 0.9900
C90 H90B 0.9900
C91 H91A 0.9900
C91 H91B 0.9900
C92 H92A 0.9900
C92 H92B 0.9900
Cl1 C93 1.774(5)
C93 Cl2 1.758(6)
C93 H93A 0.9900
C93 H93B 0.9900
Cl3 C94 1.743(7)
C94 Cl4 1.750(7)
C94 H94A 0.9900
C94 H94B 0.9900
Cl5 C95 1.729(8)
C95 Cl6 1.754(8)
C95 H95A 0.9900
C95 H95B 0.9900

loop_
_geom_hbond_atom_site_label_D
_geom_hbond_atom_site_label_H
_geom_hbond_atom_site_label_A
_geom_hbond_distance_DH
_geom_hbond_distance_HA
_geom_hbond_distance_DA
_geom_hbond_angle_DHA
N1 H1 Br1 0.87(6) 2.46(7) 3.279(4) 157(6)
N2 H2 Br2 0.82(6) 2.56(6) 3.329(4) 156(5)

loop_
_geom_torsion_atom_site_label_1
_geom_torsion_atom_site_label_2
_geom_torsion_atom_site_label_3
_geom_torsion_atom_site_label_4
_geom_torsion
C5 N1 C3 C4 173.6(4)
Mn1 N1 C3 C4 -54.5(4)
N1 C3 C4 P1 50.7(4)
C7 P1 C4 C3 99.4(3)
C17 P1 C4 C3 -143.0(3)
Mn1 P1 C4 C3 -26.7(3)
C3 N1 C5 C6 -174.7(4)
Mn1 N1 C5 C6 53.5(5)
N1 C5 C6 P2 -49.9(5)
C27 P2 C6 C5 -97.5(4)
C37 P2 C6 C5 145.2(3)
Mn1 P2 C6 C5 26.3(4)
C4 P1 C7 C9 -165.1(3)
C17 P1 C7 C9 82.5(3)
Mn1 P1 C7 C9 -51.7(3)
C4 P1 C7 C8 73.0(4)
C17 P1 C7 C8 -39.4(4)
Mn1 P1 C7 C8 -173.6(3)
C4 P1 C7 C10 -45.1(4)
C17 P1 C7 C10 -157.5(3)
Mn1 P1 C7 C10 68.3(3)
C9 C7 C8 C11 58.1(5)
C10 C7 C8 C11 -60.7(5)
P1 C7 C8 C11 179.5(3)
C8 C7 C9 C12 -58.2(5)
C10 C7 C9 C12 58.8(5)
P1 C7 C9 C12 178.7(3)
C9 C7 C10 C13 -57.8(5)
C8 C7 C10 C13 61.2(5)
P1 C7 C10 C13 -177.4(3)
C7 C8 C11 C14 -59.2(5)
C7 C8 C11 C16 61.9(5)
C7 C9 C12 C14 59.2(5)
C7 C9 C12 C15 -60.5(5)
C7 C10 C13 C16 -62.3(5)
C7 C10 C13 C15 58.4(5)
C16 C11 C14 C12 -59.9(5)
C8 C11 C14 C12 61.0(5)
C9 C12 C14 C11 -61.1(5)
C15 C12 C14 C11 58.8(5)
C14 C12 C15 C13 -59.0(5)
C9 C12 C15 C13 60.7(5)
C16 C13 C15 C12 60.8(5)
C10 C13 C15 C12 -59.8(5)
C10 C13 C16 C11 60.3(5)
C15 C13 C16 C11 -60.4(5)
C14 C11 C16 C13 60.0(5)
C8 C11 C16 C13 -60.3(5)
C4 P1 C17 C18 -164.3(3)
C7 P1 C17 C18 -50.7(4)
Mn1 P1 C17 C18 87.4(3)
C4 P1 C17 C20 -38.3(4)
C7 P1 C17 C20 75.3(4)
Mn1 P1 C17 C20 -146.7(3)
C4 P1 C17 C19 79.6(4)
C7 P1 C17 C19 -166.9(3)
Mn1 P1 C17 C19 -28.8(4)
C20 C17 C18 C21 57.2(5)
C19 C17 C18 C21 -59.7(5)
P1 C17 C18 C21 -174.4(3)
C18 C17 C19 C22 59.1(5)
C20 C17 C19 C22 -59.2(5)
P1 C17 C19 C22 178.5(4)
C18 C17 C20 C23 -57.8(5)
C19 C17 C20 C23 58.9(5)
P1 C17 C20 C23 175.1(3)
C17 C18 C21 C26 -58.7(5)
C17 C18 C21 C24 61.6(5)
C17 C19 C22 C24 -60.3(6)
C17 C19 C22 C25 60.6(6)
C17 C20 C23 C25 -61.2(6)
C17 C20 C23 C26 59.7(5)
C19 C22 C24 C21 60.2(6)
C25 C22 C24 C21 -60.1(6)
C18 C21 C24 C22 -60.7(6)
C26 C21 C24 C22 59.9(5)
C26 C23 C25 C22 -59.2(6)
C20 C23 C25 C22 61.1(6)
C19 C22 C25 C23 -60.7(6)
C24 C22 C25 C23 59.7(6)
C18 C21 C26 C23 60.4(5)
C24 C21 C26 C23 -59.7(5)
C25 C23 C26 C21 59.8(5)
C20 C23 C26 C21 -60.9(5)
C6 P2 C27 C30 -76.2(4)
C37 P2 C27 C30 34.9(4)
Mn1 P2 C27 C30 172.0(3)
C6 P2 C27 C28 162.3(3)
C37 P2 C27 C28 -86.7(4)
Mn1 P2 C27 C28 50.4(4)
C6 P2 C27 C29 42.9(4)
C37 P2 C27 C29 153.9(3)
Mn1 P2 C27 C29 -69.0(3)
C30 C27 C28 C31 58.9(5)
C29 C27 C28 C31 -57.2(5)
P2 C27 C28 C31 -176.0(3)
C30 C27 C29 C32 -59.8(5)
C28 C27 C29 C32 56.8(5)
P2 C27 C29 C32 176.9(3)
C28 C27 C30 C33 -58.8(5)
C29 C27 C30 C33 58.8(5)
P2 C27 C30 C33 178.4(3)
C27 C28 C31 C34 59.7(5)
C27 C28 C31 C36 -60.5(5)
C27 C29 C32 C34 -59.6(5)
C27 C29 C32 C35 62.1(5)
C27 C30 C33 C35 -60.0(5)
C27 C30 C33 C36 60.2(5)
C35 C32 C34 C31 -59.3(5)
C29 C32 C34 C31 61.6(5)
C28 C31 C34 C32 -61.2(5)
C36 C31 C34 C32 58.7(5)
C36 C33 C35 C32 -60.4(5)
C30 C33 C35 C32 59.8(5)
C34 C32 C35 C33 60.2(5)
C29 C32 C35 C33 -61.1(5)
C35 C33 C36 C31 60.4(5)
C30 C33 C36 C31 -60.0(5)
C34 C31 C36 C33 -59.6(5)
C28 C31 C36 C33 60.3(5)
C6 P2 C37 C38 163.4(3)
C27 P2 C37 C38 50.5(4)
Mn1 P2 C37 C38 -88.2(3)
C6 P2 C37 C39 -79.7(3)
C27 P2 C37 C39 167.3(3)
Mn1 P2 C37 C39 28.7(3)
C6 P2 C37 C40 38.9(4)
C27 P2 C37 C40 -74.1(4)
Mn1 P2 C37 C40 147.3(3)
C39 C37 C38 C41 59.7(5)
C40 C37 C38 C41 -57.7(5)
P2 C37 C38 C41 175.4(3)
C38 C37 C39 C42 -59.6(5)
C40 C37 C39 C42 58.5(5)
P2 C37 C39 C42 -179.5(3)
C38 C37 C40 C43 58.4(5)
C39 C37 C40 C43 -58.6(5)
P2 C37 C40 C43 -175.6(3)
C37 C38 C41 C44 -60.9(5)
C37 C38 C41 C46 59.4(5)
C37 C39 C42 C44 60.6(5)
C37 C39 C42 C45 -60.5(5)
C37 C40 C43 C45 60.5(5)
C37 C40 C43 C46 -59.9(5)
C45 C42 C44 C41 60.3(5)
C39 C42 C44 C41 -59.9(5)
C46 C41 C44 C42 -60.1(5)
C38 C41 C44 C42 60.1(5)
C44 C42 C45 C43 -59.5(5)
C39 C42 C45 C43 61.0(5)
C40 C43 C45 C42 -61.4(5)
C46 C43 C45 C42 58.7(5)
C44 C41 C46 C43 59.8(5)
C38 C41 C46 C43 -60.5(5)
C40 C43 C46 C41 61.0(5)
C45 C43 C46 C41 -59.2(5)
C51 N2 C49 C50 174.4(4)
Mn2 N2 C49 C50 -54.6(5)
N2 C49 C50 P3 49.1(5)
C53 P3 C50 C49 107.5(3)
C63 P3 C50 C49 -133.5(3)
Mn2 P3 C50 C49 -24.2(3)
C49 N2 C51 C52 -175.4(4)
Mn2 N2 C51 C52 53.7(5)
N2 C51 C52 P4 -50.7(5)
C83 P4 C52 C51 147.2(3)
C73 P4 C52 C51 -96.8(4)
Mn2 P4 C52 C51 26.4(3)
C50 P3 C53 C56 75.1(4)
C63 P3 C53 C56 -37.7(4)
Mn2 P3 C53 C56 -167.8(3)
C50 P3 C53 C54 -163.9(3)
C63 P3 C53 C54 83.2(4)
Mn2 P3 C53 C54 -46.9(4)
C50 P3 C53 C55 -44.5(4)
C63 P3 C53 C55 -157.4(3)
Mn2 P3 C53 C55 72.6(4)
C56 C53 C54 C57 -57.8(5)
C55 C53 C54 C57 59.8(5)
P3 C53 C54 C57 179.9(3)
C56 C53 C55 C58 59.2(5)
C54 C53 C55 C58 -59.1(5)
P3 C53 C55 C58 -179.1(3)
C54 C53 C56 C59 58.8(5)
C55 C53 C56 C59 -59.2(5)
P3 C53 C56 C59 -180.0(3)
C53 C54 C57 C62 59.4(5)
C53 C54 C57 C60 -61.1(5)
C53 C55 C58 C60 59.5(5)
C53 C55 C58 C61 -60.6(5)
C53 C56 C59 C61 60.4(5)
C53 C56 C59 C62 -59.8(5)
C61 C58 C60 C57 59.6(5)
C55 C58 C60 C57 -60.1(5)
C62 C57 C60 C58 -59.4(5)
C54 C57 C60 C58 60.9(5)
C62 C59 C61 C58 59.0(5)
C56 C59 C61 C58 -60.3(5)
C60 C58 C61 C59 -59.5(5)
C55 C58 C61 C59 60.5(5)
C60 C57 C62 C59 59.1(5)
C54 C57 C62 C59 -60.9(5)
C61 C59 C62 C57 -59.1(5)
C56 C59 C62 C57 60.6(5)
C50 P3 C63 C66 -40.3(4)
C53 P3 C63 C66 73.7(4)
Mn2 P3 C63 C66 -147.0(3)
C50 P3 C63 C64 -168.6(3)
C53 P3 C63 C64 -54.7(4)
Mn2 P3 C63 C64 84.7(3)
C50 P3 C63 C65 76.5(3)
C53 P3 C63 C65 -169.6(3)
Mn2 P3 C63 C65 -30.2(3)
C66 C63 C64 C67 59.0(5)
C65 C63 C64 C67 -59.1(5)
P3 C63 C64 C67 -169.0(4)
C66 C63 C65 C68 -60.8(5)
C64 C63 C65 C68 58.2(5)
P3 C63 C65 C68 176.1(3)
C64 C63 C66 C69 -59.2(5)
C65 C63 C66 C69 58.9(5)
P3 C63 C66 C69 171.3(3)
C63 C64 C67 C72 -59.6(5)
C63 C64 C67 C70 61.6(6)
C63 C65 C68 C70 -59.1(5)
C63 C65 C68 C71 61.7(5)
C63 C66 C69 C72 60.6(5)
C63 C66 C69 C71 -60.7(5)
C65 C68 C70 C67 60.1(6)
C71 C68 C70 C67 -58.7(5)
C72 C67 C70 C68 58.3(6)
C64 C67 C70 C68 -61.4(6)
C70 C68 C71 C69 59.1(5)
C65 C68 C71 C69 -61.0(5)
C72 C69 C71 C68 -58.8(5)
C66 C69 C71 C68 61.7(6)
C70 C67 C72 C69 -58.5(6)
C64 C67 C72 C69 61.4(5)
C66 C69 C72 C67 -62.3(6)
C71 C69 C72 C67 58.7(5)
C52 P4 C73 C74 160.8(3)
C83 P4 C73 C74 -89.1(3)
Mn2 P4 C73 C74 49.4(3)
C52 P4 C73 C76 -76.3(4)
C83 P4 C73 C76 33.8(4)
Mn2 P4 C73 C76 172.4(3)
C52 P4 C73 C75 43.0(4)
C83 P4 C73 C75 153.1(3)
Mn2 P4 C73 C75 -68.3(3)
C76 C73 C74 C77 57.9(5)
C75 C73 C74 C77 -58.3(5)
P4 C73 C74 C77 -175.8(3)
C74 C73 C75 C78 58.1(5)
C76 C73 C75 C78 -59.6(5)
P4 C73 C75 C78 176.2(3)
C74 C73 C76 C79 -57.1(5)
C75 C73 C76 C79 60.2(5)
P4 C73 C76 C79 -179.8(3)
C73 C74 C77 C80 60.7(5)
C73 C74 C77 C82 -59.9(5)
C73 C75 C78 C81 60.8(5)
C73 C75 C78 C80 -59.8(5)
C73 C76 C79 C82 59.0(5)
C73 C76 C79 C81 -61.7(5)
C82 C77 C80 C78 59.1(5)
C74 C77 C80 C78 -61.2(5)
C81 C78 C80 C77 -59.6(5)
C75 C78 C80 C77 61.0(5)
C75 C78 C81 C79 -60.1(5)
C80 C78 C81 C79 60.0(5)
C82 C79 C81 C78 -60.5(5)
C76 C79 C81 C78 60.4(5)
C81 C79 C82 C77 60.1(5)
C76 C79 C82 C77 -60.3(5)
C80 C77 C82 C79 -59.7(5)
C74 C77 C82 C79 60.6(5)
C52 P4 C83 C86 40.5(4)
C73 P4 C83 C86 -71.6(4)
Mn2 P4 C83 C86 149.3(3)
C52 P4 C83 C84 165.1(3)
C73 P4 C83 C84 53.0(4)
Mn2 P4 C83 C84 -86.1(3)
C52 P4 C83 C85 -78.9(4)
C73 P4 C83 C85 169.0(3)
Mn2 P4 C83 C85 30.0(4)
C86 C83 C84 C87 -57.6(5)
C85 C83 C84 C87 59.8(5)
P4 C83 C84 C87 175.6(3)
C86 C83 C85 C88 56.6(5)
C84 C83 C85 C88 -61.2(5)
P4 C83 C85 C88 178.9(4)
C84 C83 C86 C89 58.4(5)
C85 C83 C86 C89 -57.6(5)
P4 C83 C86 C89 -175.4(3)
C83 C84 C87 C90 -60.9(5)
C83 C84 C87 C92 59.5(5)
C83 C85 C88 C91 -58.3(6)
C83 C85 C88 C90 61.9(5)
C83 C86 C89 C91 60.3(5)
C83 C86 C89 C92 -60.6(5)
C92 C87 C90 C88 -60.3(5)
C84 C87 C90 C88 60.1(5)
C91 C88 C90 C87 60.5(5)
C85 C88 C90 C87 -60.0(6)
C90 C88 C91 C89 -59.8(6)
C85 C88 C91 C89 59.5(6)
C86 C89 C91 C88 -60.6(6)
C92 C89 C91 C88 59.7(6)
C90 C87 C92 C89 59.5(5)
C84 C87 C92 C89 -61.1(5)
C91 C89 C92 C87 -59.3(5)
C86 C89 C92 C87 61.6(6)
